data_2242618
loop_
_publ_author_name
'Rohde Jr, Laurence N.'
'Zeller, Matthias'
'Jackson, John A.'

_publ_section_title
;
 Crystal structures of chiral
 2-[bis(2-chloroethyl)amino]-1,3,2-oxazaphospholidin-2-one derivatives for
 the absolute configuration at phosphorus
;
_journal_coeditor_code FY2130
_journal_issue 9
_journal_name_full 'Acta Crystallographica Section E'
_journal_page_first 1330
_journal_page_last 1335
_journal_paper_doi 10.1107/S2056989018011349
_journal_volume 74
_journal_year 2018
_chemical_formula_iupac 'C10 H21 Cl2 N2 O2 P'
_chemical_formula_sum 'C10 H21 Cl2 N2 O2 P'
_chemical_formula_weight 303.16
_chemical_name_systematic (2<i>S</i>,4<i>R</i>)-2-[Bis(2-chloroethyl)amino]-4-isobutyl-1,3,2-oxazaphospholidin-2-one
_space_group_crystal_system monoclinic
_space_group_IT_number 4
_space_group_name_Hall 'P 2yb'
_space_group_name_H-M_alt 'P 1 21 1'
_symmetry_space_group_name_Hall 'P 2yb'
_symmetry_space_group_name_H-M 'P 1 21 1'
_atom_sites_solution_hydrogens mixed
_atom_sites_solution_primary direct
_atom_sites_solution_secondary difmap
_audit_creation_method SHELXL-2018/3
_cell_angle_alpha 90
_cell_angle_beta 115.409(4)
_cell_angle_gamma 90
_cell_formula_units_Z 2
_cell_length_a 12.1044(17)
_cell_length_b 5.3162(8)
_cell_length_c 12.8933(17)
_cell_measurement_reflns_used 4852
_cell_measurement_temperature 100(2)
_cell_measurement_theta_max 28.0473
_cell_measurement_theta_min 3.0541
_cell_volume 749.42(18)
_computing_cell_refinement
;
SAINT (Bruker, 2016)
;
_computing_data_collection
;
APEX3 (Bruker, 2016)
;
_computing_data_reduction
;
SAINT (Bruker, 2016)
;
_computing_molecular_graphics
;
Mercury (Macrae <i>et al.</i>,  2008)
;
_computing_publication_material
;
publcif (Westrip, 2010)
;
_computing_structure_refinement
;
SHELXL2018 (Sheldrick, 2015) and <i>shelXle</i> (H\"ubschle <i>et
al.</i>,  2011)
;
_computing_structure_solution
;
SHELXS97 (Sheldrick, 2008)
;
_diffrn_ambient_temperature 100(2)
_diffrn_measured_fraction_theta_full 0.997
_diffrn_measured_fraction_theta_max 0.954
_diffrn_measurement_device_type 'Bruker AXS D8 Quest CMOS'
_diffrn_measurement_method 'omega and phi scans'
_diffrn_radiation_monochromator 'laterally graded multilayer (Goebel) mirror'
_diffrn_radiation_type MoK\a
_diffrn_radiation_wavelength 0.71073
_diffrn_reflns_av_R_equivalents 0.0802
_diffrn_reflns_limit_h_max 17
_diffrn_reflns_limit_h_min -17
_diffrn_reflns_limit_k_max 7
_diffrn_reflns_limit_k_min -7
_diffrn_reflns_limit_l_max 17
_diffrn_reflns_limit_l_min -18
_diffrn_reflns_number 18357
_diffrn_reflns_theta_full 25.242
_diffrn_reflns_theta_max 30.595
_diffrn_reflns_theta_min 3.054
_exptl_absorpt_coefficient_mu 0.533
_exptl_absorpt_correction_T_max 0.7251
_exptl_absorpt_correction_T_min 0.6161
_exptl_absorpt_correction_type multi-scan
_exptl_absorpt_process_details
;
(APEX3; Bruker, 2016)
;
_exptl_crystal_colour colourless
_exptl_crystal_density_diffrn 1.343
_exptl_crystal_description rod
_exptl_crystal_F_000 320
_exptl_crystal_size_max 0.222
_exptl_crystal_size_mid 0.022
_exptl_crystal_size_min 0.021
_refine_diff_density_max 0.378
_refine_diff_density_min -0.487
_refine_ls_abs_structure_details
;
Flack <i>x</i> determined using 1199 quotients [(I+)-(I-)]/[(I+)+(I-)]
(Parsons <i>et al.</i>,  2013)
;
_refine_ls_abs_structure_Flack 0.07(4)
_refine_ls_extinction_method none
_refine_ls_goodness_of_fit_ref 1.020
_refine_ls_hydrogen_treatment mixed
_refine_ls_matrix_type full
_refine_ls_number_parameters 159
_refine_ls_number_reflns 4294
_refine_ls_number_restraints 2
_refine_ls_restrained_S_all 1.020
_refine_ls_R_factor_all 0.0810
_refine_ls_R_factor_gt 0.0480
_refine_ls_shift/su_max 0.000
_refine_ls_shift/su_mean 0.000
_refine_ls_structure_factor_coef Fsqd
_refine_ls_weighting_details 'w=1/[\s^2^(Fo^2^)+(0.0474P)^2^+0.0175P] where P=(Fo^2^+2Fc^2^)/3'
_refine_ls_weighting_scheme calc
_refine_ls_wR_factor_gt 0.0873
_refine_ls_wR_factor_ref 0.0953
_reflns_number_gt 3325
_reflns_number_total 4294
_reflns_threshold_expression 'I > 2\s(I)'
_cod_data_source_file fy2130sup1.cif
_cod_data_source_block 3b
_cod_database_code 2242618
_shelx_space_group_comment
;
The symmetry employed for this shelxl refinement is uniquely defined
by the following loop, which should always be used as a source of
symmetry information in preference to the above space-group names.
They are only intended as comments.
;
_shelx_estimated_absorpt_t_min 0.891
_shelx_estimated_absorpt_t_max 0.989

loop_
_space_group_symop_operation_xyz
'x, y, z'
'-x, y+1/2, -z'

loop_
_atom_site_type_symbol
_atom_site_label
_atom_site_fract_x
_atom_site_fract_y
_atom_site_fract_z
_atom_site_U_iso_or_equiv
_atom_site_adp_type
_atom_site_calc_flag
_atom_site_occupancy
Cl Cl1 0.42213(6) 0.54753(18) 0.09135(7) 0.0229(2) Uani d 1
Cl Cl2 0.91388(8) 0.02057(18) 0.04717(8) 0.0286(2) Uani d 1
P P1 0.86712(6) 0.58725(13) 0.35572(7) 0.01086(18) Uani d 1
O O1 0.79674(19) 0.8438(4) 0.3538(2) 0.0143(5) Uani d 1
O O2 0.99383(17) 0.6243(4) 0.37047(19) 0.0155(5) Uani d 1
N N1 0.8406(2) 0.4528(5) 0.4568(2) 0.0135(6) Uani d 1
H H1 0.886(3) 0.329(5) 0.492(3) 0.016 Uiso d 1
N N2 0.7888(2) 0.4415(5) 0.2338(2) 0.0134(6) Uani d 1
C C1 0.7379(3) 0.8342(6) 0.4314(3) 0.0164(7) Uani d 1
H H1A 0.650845 0.786491 0.389001 0.020 Uiso calc 1
H H1B 0.742459 1.000426 0.467617 0.020 Uiso calc 1
C C2 0.8062(3) 0.6388(6) 0.5215(3) 0.0133(7) Uani d 1
H H2 0.881348 0.715273 0.582736 0.016 Uiso calc 1
C C3 0.7281(3) 0.5206(7) 0.5755(3) 0.0185(7) Uani d 1
H H3A 0.777041 0.389806 0.630753 0.022 Uiso calc 1
H H3B 0.656971 0.436364 0.514403 0.022 Uiso calc 1
C C4 0.6812(3) 0.7079(7) 0.6380(3) 0.0211(8) Uani d 1
H H4 0.633747 0.841894 0.582193 0.025 Uiso calc 1
C C5 0.5947(4) 0.5717(11) 0.6772(4) 0.0441(12) Uani d 1
H H5A 0.525838 0.501848 0.610291 0.066 Uiso calc 1
H H5B 0.564077 0.690589 0.716789 0.066 Uiso calc 1
H H5C 0.638821 0.435127 0.729761 0.066 Uiso calc 1
C C6 0.7853(3) 0.8330(8) 0.7387(3) 0.0283(9) Uani d 1
H H6A 0.838643 0.921393 0.711137 0.042 Uiso calc 1
H H6B 0.832701 0.704614 0.794716 0.042 Uiso calc 1
H H6C 0.751796 0.953468 0.775185 0.042 Uiso calc 1
C C7 0.6592(3) 0.3876(6) 0.1984(3) 0.0146(7) Uani d 1
H H7A 0.643680 0.364928 0.267210 0.018 Uiso calc 1
H H7B 0.636966 0.229454 0.153571 0.018 Uiso calc 1
C C8 0.5809(3) 0.6018(8) 0.1258(3) 0.0224(8) Uani d 1
H H8A 0.591595 0.615752 0.054077 0.027 Uiso calc 1
H H8B 0.607631 0.762141 0.168369 0.027 Uiso calc 1
C C9 0.8397(3) 0.3806(7) 0.1517(3) 0.0157(7) Uani d 1
H H9A 0.913708 0.483375 0.168799 0.019 Uiso calc 1
H H9B 0.778956 0.420611 0.072762 0.019 Uiso calc 1
C C10 0.8723(3) 0.1042(7) 0.1599(3) 0.0185(7) Uani d 1
H H10A 0.801388 0.001990 0.153912 0.022 Uiso calc 1
H H10B 0.941323 0.069086 0.235248 0.022 Uiso calc 1

loop_
_atom_site_aniso_label
_atom_site_aniso_U_11
_atom_site_aniso_U_22
_atom_site_aniso_U_33
_atom_site_aniso_U_12
_atom_site_aniso_U_13
_atom_site_aniso_U_23
Cl1 0.0133(3) 0.0329(5) 0.0192(4) 0.0036(3) 0.0037(3) 0.0007(4)
Cl2 0.0319(4) 0.0341(5) 0.0260(5) -0.0030(4) 0.0185(4) -0.0116(4)
P1 0.0099(3) 0.0098(4) 0.0117(4) 0.0005(3) 0.0035(3) -0.0001(3)
O1 0.0175(11) 0.0140(11) 0.0137(13) 0.0020(9) 0.0089(10) 0.0022(10)
O2 0.0116(9) 0.0205(13) 0.0139(12) -0.0027(9) 0.0050(9) -0.0040(10)
N1 0.0134(12) 0.0132(14) 0.0121(15) 0.0038(10) 0.0038(11) 0.0013(11)
N2 0.0100(12) 0.0171(14) 0.0135(15) -0.0027(10) 0.0055(11) -0.0046(12)
C1 0.0158(15) 0.0175(17) 0.019(2) 0.0001(13) 0.0104(14) -0.0029(15)
C2 0.0143(14) 0.0146(17) 0.0108(17) -0.0016(12) 0.0052(12) -0.0021(13)
C3 0.0186(14) 0.0189(17) 0.0208(18) -0.0065(14) 0.0111(13) -0.0044(15)
C4 0.0176(16) 0.029(2) 0.021(2) -0.0001(14) 0.0125(15) -0.0038(16)
C5 0.039(2) 0.062(3) 0.049(3) -0.021(3) 0.036(2) -0.024(3)
C6 0.0249(19) 0.041(2) 0.022(2) -0.0064(16) 0.0135(16) -0.0125(19)
C7 0.0108(14) 0.0183(17) 0.0132(18) -0.0011(12) 0.0038(13) -0.0002(13)
C8 0.0142(14) 0.0251(19) 0.0233(19) -0.0002(15) 0.0036(13) 0.0066(17)
C9 0.0154(15) 0.0225(18) 0.0097(17) -0.0026(13) 0.0057(13) -0.0044(14)
C10 0.0204(15) 0.0205(18) 0.0153(17) -0.0021(15) 0.0084(13) -0.0028(16)

loop_
_atom_type_symbol
_atom_type_description
_atom_type_scat_dispersion_real
_atom_type_scat_dispersion_imag
_atom_type_scat_source
C C 0.0033 0.0016 'International Tables Vol C Tables 4.2.6.8 and 6.1.1.4'
H H 0.0000 0.0000 'International Tables Vol C Tables 4.2.6.8 and 6.1.1.4'
N N 0.0061 0.0033 'International Tables Vol C Tables 4.2.6.8 and 6.1.1.4'
O O 0.0106 0.0060 'International Tables Vol C Tables 4.2.6.8 and 6.1.1.4'
P P 0.1023 0.0942 'International Tables Vol C Tables 4.2.6.8 and 6.1.1.4'
Cl Cl 0.1484 0.1585 'International Tables Vol C Tables 4.2.6.8 and 6.1.1.4'

loop_
_geom_angle_atom_site_label_1
_geom_angle_atom_site_label_2
_geom_angle_atom_site_label_3
_geom_angle
O2 P1 O1 113.87(12)
O2 P1 N1 120.29(13)
O1 P1 N1 95.71(12)
O2 P1 N2 109.14(13)
O1 P1 N2 107.61(13)
N1 P1 N2 109.10(14)
C1 O1 P1 111.9(2)
C2 N1 P1 111.1(2)
C2 N1 H1 119(3)
P1 N1 H1 118(2)
C7 N2 C9 117.2(3)
C7 N2 P1 119.5(2)
C9 N2 P1 123.0(2)
O1 C1 C2 106.6(2)
O1 C1 H1A 110.4
C2 C1 H1A 110.4
O1 C1 H1B 110.4
C2 C1 H1B 110.4
H1A C1 H1B 108.6
N1 C2 C1 102.7(3)
N1 C2 C3 111.4(3)
C1 C2 C3 113.1(3)
N1 C2 H2 109.8
C1 C2 H2 109.8
C3 C2 H2 109.8
C2 C3 C4 114.4(3)
C2 C3 H3A 108.7
C4 C3 H3A 108.7
C2 C3 H3B 108.7
C4 C3 H3B 108.7
H3A C3 H3B 107.6
C6 C4 C5 111.0(3)
C6 C4 C3 112.0(3)
C5 C4 C3 109.1(3)
C6 C4 H4 108.2
C5 C4 H4 108.2
C3 C4 H4 108.2
C4 C5 H5A 109.5
C4 C5 H5B 109.5
H5A C5 H5B 109.5
C4 C5 H5C 109.5
H5A C5 H5C 109.5
H5B C5 H5C 109.5
C4 C6 H6A 109.5
C4 C6 H6B 109.5
H6A C6 H6B 109.5
C4 C6 H6C 109.5
H6A C6 H6C 109.5
H6B C6 H6C 109.5
N2 C7 C8 110.3(3)
N2 C7 H7A 109.6
C8 C7 H7A 109.6
N2 C7 H7B 109.6
C8 C7 H7B 109.6
H7A C7 H7B 108.1
C7 C8 Cl1 110.5(2)
C7 C8 H8A 109.6
Cl1 C8 H8A 109.6
C7 C8 H8B 109.6
Cl1 C8 H8B 109.6
H8A C8 H8B 108.1
N2 C9 C10 109.9(3)
N2 C9 H9A 109.7
C10 C9 H9A 109.7
N2 C9 H9B 109.7
C10 C9 H9B 109.7
H9A C9 H9B 108.2
C9 C10 Cl2 109.9(2)
C9 C10 H10A 109.7
Cl2 C10 H10A 109.7
C9 C10 H10B 109.7
Cl2 C10 H10B 109.7
H10A C10 H10B 108.2

loop_
_geom_bond_atom_site_label_1
_geom_bond_atom_site_label_2
_geom_bond_distance
Cl1 C8 1.801(3)
Cl2 C10 1.787(3)
P1 O2 1.475(2)
P1 O1 1.603(2)
P1 N1 1.634(3)
P1 N2 1.641(3)
O1 C1 1.456(4)
N1 C2 1.465(4)
N1 H1 0.85(2)
N2 C7 1.462(4)
N2 C9 1.471(4)
C1 C2 1.513(5)
C1 H1A 0.9900
C1 H1B 0.9900
C2 C3 1.529(4)
C2 H2 1.0000
C3 C4 1.534(5)
C3 H3A 0.9900
C3 H3B 0.9900
C4 C6 1.521(5)
C4 C5 1.526(5)
C4 H4 1.0000
C5 H5A 0.9800
C5 H5B 0.9800
C5 H5C 0.9800
C6 H6A 0.9800
C6 H6B 0.9800
C6 H6C 0.9800
C7 C8 1.520(5)
C7 H7A 0.9900
C7 H7B 0.9900
C8 H8A 0.9900
C8 H8B 0.9900
C9 C10 1.513(5)
C9 H9A 0.9900
C9 H9B 0.9900
C10 H10A 0.9900
C10 H10B 0.9900

loop_
_geom_hbond_atom_site_label_D
_geom_hbond_atom_site_label_H
_geom_hbond_atom_site_label_A
_geom_hbond_site_symmetry_A
_geom_hbond_distance_DH
_geom_hbond_distance_HA
_geom_hbond_distance_DA
_geom_hbond_angle_DHA
_geom_hbond_publ_flag
N1 H1 O2 2_746 0.85(2) 2.05(3) 2.863(3) 158(4) yes
C2 H2 O2 2_756 1.00 2.57 3.401(4) 140.7 yes
C1 H1B N1 1_565 0.99 2.71 3.481(4) 134.7 yes
C8 H8A Cl1 2_655 0.99 2.92 3.656(4) 131.6 yes
C8 H8B O1 . 0.99 2.54 3.245(4) 128.1 yes
C7 H7A N1 . 0.99 2.62 3.125(4) 111.5 yes

loop_
_geom_torsion_atom_site_label_1
_geom_torsion_atom_site_label_2
_geom_torsion_atom_site_label_3
_geom_torsion_atom_site_label_4
_geom_torsion
O2 P1 O1 C1 -130.6(2)
N1 P1 O1 C1 -3.9(2)
N2 P1 O1 C1 108.2(2)
O2 P1 N1 C2 103.6(2)
O1 P1 N1 C2 -18.4(2)
N2 P1 N1 C2 -129.3(2)
O2 P1 N2 C7 -178.7(2)
O1 P1 N2 C7 -54.7(3)
N1 P1 N2 C7 48.1(3)
O2 P1 N2 C9 -4.4(3)
O1 P1 N2 C9 119.6(3)
N1 P1 N2 C9 -137.6(3)
P1 O1 C1 C2 23.8(3)
P1 N1 C2 C1 33.0(3)
P1 N1 C2 C3 154.3(2)
O1 C1 C2 N1 -34.2(3)
O1 C1 C2 C3 -154.4(3)
N1 C2 C3 C4 -176.1(3)
C1 C2 C3 C4 -61.0(4)
C2 C3 C4 C6 -62.3(4)
C2 C3 C4 C5 174.4(3)
C9 N2 C7 C8 -83.5(4)
P1 N2 C7 C8 91.1(3)
N2 C7 C8 Cl1 -175.6(2)
C7 N2 C9 C10 -82.3(3)
P1 N2 C9 C10 103.2(3)
N2 C9 C10 Cl2 172.0(2)

_cod_database_fobs_code 2242618
